data_7224894
loop_
_publ_author_name
'Pariyar, Anand'
'Gopalakrishnan, Siddharth'
'Stansbery, Joe'
'Patel, Rajakumar'
'Liang, Xinhua'
'Gerasimchuk, Nikolay'
'Choudhury, Amitava'

_publ_section_title
;
 1-D Coordination Polymer Route to Catalytically Active Co@C Nanoparticles
;
_journal_name_full 'RSC Adv.'
_journal_paper_doi 10.1039/C6RA04650A
_journal_year 2016
_chemical_formula_sum 'C16 H16 Co N4 O4'
_chemical_formula_weight 387.26
_space_group_crystal_system triclinic
_space_group_IT_number 2
_space_group_name_Hall '-P 1'
_space_group_name_H-M_alt 'P -1'
_symmetry_space_group_name_Hall '-P 1'
_symmetry_space_group_name_H-M 'P -1'
_atom_sites_solution_hydrogens geom
_audit_creation_method SHELXL-2014/7
_audit_update_record
;
2016-02-22 deposited with the CCDC.
2016-04-07 downloaded from the CCDC.
;
_cell_angle_alpha 82.0240(10)
_cell_angle_beta 78.2670(10)
_cell_angle_gamma 72.3450(10)
_cell_formula_units_Z 2
_cell_length_a 7.3256(7)
_cell_length_b 9.0006(9)
_cell_length_c 13.7874(14)
_cell_measurement_reflns_used 2568
_cell_measurement_temperature 293(2)
_cell_measurement_theta_max 27.44
_cell_measurement_theta_min 2.38
_cell_volume 845.25(15)
_computing_cell_refinement 'Bruker SAINT'
_computing_data_collection 'Bruker APEX2'
_computing_data_reduction 'Bruker SAINT'
_computing_molecular_graphics 'Bruker SHELXTL'
_computing_publication_material 'Bruker SHELXTL'
_computing_structure_refinement 'SHELXL-2014/7 (Sheldrick, 2014)'
_computing_structure_solution 'SHELXS-97 (Sheldrick, 2008)'
_diffrn_ambient_temperature 293(2)
_diffrn_measured_fraction_theta_full 0.990
_diffrn_measured_fraction_theta_max 0.983
_diffrn_measurement_device_type 'Bruker Smart-Apex CCD area detector'
_diffrn_measurement_method '\w scans'
_diffrn_radiation_type MoK\a
_diffrn_radiation_wavelength 0.71073
_diffrn_reflns_av_R_equivalents 0.0193
_diffrn_reflns_av_unetI/netI 0.0297
_diffrn_reflns_Laue_measured_fraction_full 0.990
_diffrn_reflns_Laue_measured_fraction_max 0.983
_diffrn_reflns_limit_h_max 9
_diffrn_reflns_limit_h_min -9
_diffrn_reflns_limit_k_max 11
_diffrn_reflns_limit_k_min -11
_diffrn_reflns_limit_l_max 17
_diffrn_reflns_limit_l_min -17
_diffrn_reflns_number 7277
_diffrn_reflns_point_group_measured_fraction_full 0.990
_diffrn_reflns_point_group_measured_fraction_max 0.983
_diffrn_reflns_theta_full 25.242
_diffrn_reflns_theta_max 26.996
_diffrn_reflns_theta_min 1.514
_diffrn_source 'sealed tube'
_exptl_absorpt_coefficient_mu 1.044
_exptl_absorpt_correction_T_max 0.920
_exptl_absorpt_correction_T_min 0.872
_exptl_absorpt_correction_type multi-scan
_exptl_absorpt_process_details '(SADABS;Bruker, 2008)'
_exptl_crystal_colour pink
_exptl_crystal_density_diffrn 1.522
_exptl_crystal_description rhombic
_exptl_crystal_F_000 398
_exptl_crystal_size_max 0.350
_exptl_crystal_size_mid 0.100
_exptl_crystal_size_min 0.080
_refine_diff_density_max 0.462
_refine_diff_density_min -0.253
_refine_diff_density_rms 0.064
_refine_ls_extinction_method none
_refine_ls_goodness_of_fit_ref 1.070
_refine_ls_hydrogen_treatment constr
_refine_ls_matrix_type full
_refine_ls_number_parameters 226
_refine_ls_number_reflns 3633
_refine_ls_number_restraints 0
_refine_ls_restrained_S_all 1.070
_refine_ls_R_factor_all 0.0509
_refine_ls_R_factor_gt 0.0433
_refine_ls_shift/su_max 0.001
_refine_ls_shift/su_mean 0.000
_refine_ls_structure_factor_coef Fsqd
_refine_ls_weighting_details 'w=1/[\s^2^(Fo^2^)+(0.0577P)^2^+0.2550P] where P=(Fo^2^+2Fc^2^)/3'
_refine_ls_weighting_scheme calc
_refine_ls_wR_factor_gt 0.1075
_refine_ls_wR_factor_ref 0.1116
_reflns_Friedel_coverage 0.000
_reflns_number_gt 3075
_reflns_number_total 3633
_reflns_threshold_expression 'I > 2\s(I)'
_cod_data_source_file c6ra04650a2.cif
_cod_data_source_block shelx
_cod_database_code 7224894
_shelx_shelxl_version_number 2014/7
_shelx_space_group_comment
;
The symmetry employed for this shelxl refinement is uniquely defined
by the following loop, which should always be used as a source of
symmetry information in preference to the above space-group names.
They are only intended as comments.
;
_shelx_estimated_absorpt_t_min 0.711
_shelx_estimated_absorpt_t_max 0.921

loop_
_space_group_symop_operation_xyz
'x, y, z'
'-x, -y, -z'

loop_
_atom_site_label
_atom_site_type_symbol
_atom_site_fract_x
_atom_site_fract_y
_atom_site_fract_z
_atom_site_U_iso_or_equiv
_atom_site_adp_type
_atom_site_occupancy
_atom_site_site_symmetry_order
_atom_site_calc_flag
_atom_site_refinement_flags_posn
_atom_site_refinement_flags_adp
Co1 Co 0.19568(5) 0.79137(4) 0.76961(2) 0.04257(13) Uani 1 1 d . .
O1 O 0.0167(3) 0.8400(2) 0.89950(13) 0.0511(4) Uani 1 1 d . .
O2 O -0.1155(3) 1.0084(2) 0.78404(15) 0.0612(5) Uani 1 1 d . .
C1 C -0.1277(4) 0.9421(3) 0.86888(19) 0.0446(6) Uani 1 1 d . .
C2 C -0.3202(3) 0.9746(3) 0.93784(18) 0.0409(5) Uani 1 1 d . .
C3 C -0.4896(4) 1.0505(3) 0.90027(18) 0.0434(5) Uani 1 1 d . .
H3A H -0.4827 1.0849 0.8332 0.052 Uiso 1 1 calc R U
C4 C -0.3310(4) 0.9246(3) 1.03818(19) 0.0447(6) Uani 1 1 d . .
H4A H -0.2180 0.8744 1.0640 0.054 Uiso 1 1 calc R U
O3 O 0.0505(4) 0.6791(3) 0.71130(18) 0.0789(7) Uani 1 1 d . .
O4 O 0.3195(4) 0.6577(3) 0.60419(19) 0.0919(8) Uani 1 1 d . .
C5 C 0.1552(5) 0.6376(3) 0.6304(2) 0.0613(8) Uani 1 1 d . .
C6 C 0.0745(4) 0.5643(3) 0.5635(2) 0.0481(6) Uani 1 1 d . .
C7 C -0.1016(4) 0.5331(3) 0.5939(2) 0.0540(6) Uani 1 1 d . .
H7A H -0.1707 0.5549 0.6572 0.065 Uiso 1 1 calc R U
C8 C 0.1769(4) 0.5310(3) 0.4694(2) 0.0558(7) Uani 1 1 d . .
H8A H 0.2965 0.5515 0.4485 0.067 Uiso 1 1 calc R U
N1 N 0.4218(3) 0.6186(2) 0.81903(17) 0.0490(5) Uani 1 1 d . .
C9 C 0.5454(5) 0.6344(3) 0.8703(2) 0.0605(7) Uani 1 1 d . .
H9A H 0.5376 0.7271 0.8956 0.073 Uiso 1 1 calc R U
N2 N 0.6847(4) 0.5002(3) 0.8819(2) 0.0622(7) Uani 1 1 d . .
C10 C 0.6473(5) 0.3934(4) 0.8361(3) 0.0718(9) Uani 1 1 d . .
H10A H 0.7195 0.2892 0.8320 0.086 Uiso 1 1 calc R U
C11 C 0.4856(4) 0.4657(3) 0.7973(3) 0.0628(8) Uani 1 1 d . .
H11A H 0.4265 0.4191 0.7614 0.075 Uiso 1 1 calc R U
C12 C 0.8513(6) 0.4817(5) 0.9314(3) 0.1002(15) Uani 1 1 d . .
H12A H 0.9313 0.3753 0.9306 0.150 Uiso 1 1 calc R U
H12B H 0.9264 0.5499 0.8969 0.150 Uiso 1 1 calc R U
H12C H 0.8050 0.5080 0.9989 0.150 Uiso 1 1 calc R U
N3 N 0.3321(3) 0.9526(2) 0.70081(16) 0.0465(5) Uani 1 1 d . .
C13 C 0.5187(4) 0.9169(3) 0.6635(2) 0.0531(6) Uani 1 1 d . .
H13A H 0.6040 0.8174 0.6710 0.064 Uiso 1 1 calc R U
N4 N 0.5717(3) 1.0386(3) 0.61404(17) 0.0541(6) Uani 1 1 d . .
C14 C 0.4098(5) 1.1611(4) 0.6190(3) 0.0654(8) Uani 1 1 d . .
H14A H 0.4011 1.2625 0.5908 0.078 Uiso 1 1 calc R U
C15 C 0.2625(4) 1.1083(3) 0.6728(2) 0.0590(7) Uani 1 1 d . .
H15A H 0.1341 1.1684 0.6884 0.071 Uiso 1 1 calc R U
C16 C 0.7704(5) 1.0376(5) 0.5657(2) 0.0748(10) Uani 1 1 d . .
H16A H 0.7703 1.1401 0.5350 0.112 Uiso 1 1 calc R U
H16B H 0.8543 1.0084 0.6145 0.112 Uiso 1 1 calc R U
H16C H 0.8162 0.9637 0.5160 0.112 Uiso 1 1 calc R U

loop_
_atom_site_aniso_label
_atom_site_aniso_U_11
_atom_site_aniso_U_22
_atom_site_aniso_U_33
_atom_site_aniso_U_23
_atom_site_aniso_U_13
_atom_site_aniso_U_12
Co1 0.0389(2) 0.0431(2) 0.0442(2) -0.00442(14) -0.00511(14) -0.01037(14)
O1 0.0411(9) 0.0537(10) 0.0498(10) -0.0055(8) -0.0049(8) -0.0017(8)
O2 0.0463(10) 0.0729(13) 0.0530(11) 0.0070(10) -0.0011(9) -0.0103(9)
C1 0.0415(13) 0.0443(13) 0.0475(14) -0.0087(11) -0.0046(11) -0.0114(11)
C2 0.0397(12) 0.0361(12) 0.0459(13) -0.0092(10) -0.0034(10) -0.0093(10)
C3 0.0453(13) 0.0434(13) 0.0394(12) -0.0029(10) -0.0079(10) -0.0092(10)
C4 0.0372(12) 0.0447(13) 0.0494(14) -0.0039(11) -0.0109(10) -0.0054(10)
O3 0.0806(16) 0.0840(16) 0.0784(16) -0.0332(13) -0.0246(13) -0.0139(13)
O4 0.111(2) 0.121(2) 0.0783(16) 0.0073(15) -0.0389(15) -0.0749(18)
C5 0.081(2) 0.0496(16) 0.0589(18) -0.0017(14) -0.0331(16) -0.0148(15)
C6 0.0546(15) 0.0398(13) 0.0530(15) -0.0036(11) -0.0196(12) -0.0113(11)
C7 0.0566(16) 0.0553(16) 0.0482(14) -0.0105(12) -0.0068(12) -0.0118(13)
C8 0.0496(15) 0.0618(17) 0.0592(17) -0.0052(13) -0.0104(13) -0.0199(13)
N1 0.0436(12) 0.0421(11) 0.0595(13) -0.0029(10) -0.0087(10) -0.0102(9)
C9 0.0674(19) 0.0446(15) 0.0719(19) 0.0039(13) -0.0272(15) -0.0133(13)
N2 0.0520(13) 0.0547(14) 0.0798(17) 0.0192(12) -0.0252(12) -0.0170(11)
C10 0.0636(19) 0.0407(15) 0.101(3) 0.0049(16) -0.0114(18) -0.0060(14)
C11 0.0583(17) 0.0479(16) 0.083(2) -0.0084(14) -0.0145(15) -0.0135(13)
C12 0.082(3) 0.106(3) 0.120(3) 0.044(3) -0.061(3) -0.034(2)
N3 0.0446(11) 0.0459(12) 0.0472(12) -0.0010(9) -0.0069(9) -0.0121(9)
C13 0.0502(15) 0.0495(15) 0.0511(15) 0.0038(12) -0.0020(12) -0.0093(12)
N4 0.0516(13) 0.0613(14) 0.0487(12) 0.0107(10) -0.0112(10) -0.0202(11)
C14 0.0666(19) 0.0548(17) 0.077(2) 0.0177(15) -0.0226(16) -0.0236(15)
C15 0.0515(16) 0.0497(16) 0.0733(19) 0.0022(14) -0.0180(14) -0.0089(13)
C16 0.0596(19) 0.103(3) 0.0600(19) 0.0190(18) -0.0050(15) -0.0356(18)

loop_
_atom_type_symbol
_atom_type_description
_atom_type_scat_dispersion_real
_atom_type_scat_dispersion_imag
_atom_type_scat_source
C C 0.0033 0.0016 'International Tables Vol C Tables 4.2.6.8 and 6.1.1.4'
H H 0.0000 0.0000 'International Tables Vol C Tables 4.2.6.8 and 6.1.1.4'
N N 0.0061 0.0033 'International Tables Vol C Tables 4.2.6.8 and 6.1.1.4'
O O 0.0106 0.0060 'International Tables Vol C Tables 4.2.6.8 and 6.1.1.4'
Co Co 0.3494 0.9721 'International Tables Vol C Tables 4.2.6.8 and 6.1.1.4'

loop_
_geom_angle_atom_site_label_1
_geom_angle_atom_site_label_2
_geom_angle_atom_site_label_3
_geom_angle
_geom_angle_site_symmetry_1
_geom_angle_site_symmetry_3
O3 Co1 O1 100.01(9) . .
O3 Co1 N3 128.41(10) . .
O1 Co1 N3 117.77(8) . .
O3 Co1 N1 105.26(9) . .
O1 Co1 N1 100.00(8) . .
N3 Co1 N1 101.44(8) . .
C1 O1 Co1 100.28(15) . .
O2 C1 O1 122.2(2) . .
O2 C1 C2 119.9(2) . .
O1 C1 C2 117.8(2) . .
C3 C2 C4 119.6(2) . .
C3 C2 C1 119.7(2) . .
C4 C2 C1 120.7(2) . .
C4 C3 C2 120.5(2) 2_477 .
C4 C3 H3A 119.7 2_477 .
C2 C3 H3A 119.7 . .
C3 C4 C2 119.9(2) 2_477 .
C3 C4 H4A 120.1 2_477 .
C2 C4 H4A 120.1 . .
C5 O3 Co1 105.2(2) . .
O4 C5 O3 122.0(3) . .
O4 C5 C6 120.3(3) . .
O3 C5 C6 117.7(3) . .
C7 C6 C8 119.6(2) . .
C7 C6 C5 120.9(3) . .
C8 C6 C5 119.6(3) . .
C6 C7 C8 120.4(3) . 2_566
C6 C7 H7A 119.8 . .
C8 C7 H7A 119.8 2_566 .
C6 C8 C7 120.1(3) . 2_566
C6 C8 H8A 120.0 . .
C7 C8 H8A 120.0 2_566 .
C9 N1 C11 105.3(2) . .
C9 N1 Co1 127.38(19) . .
C11 N1 Co1 127.1(2) . .
N1 C9 N2 111.4(3) . .
N1 C9 H9A 124.3 . .
N2 C9 H9A 124.3 . .
C9 N2 C10 107.1(3) . .
C9 N2 C12 124.6(3) . .
C10 N2 C12 128.1(3) . .
C11 C10 N2 106.9(3) . .
C11 C10 H10A 126.6 . .
N2 C10 H10A 126.6 . .
C10 C11 N1 109.3(3) . .
C10 C11 H11A 125.4 . .
N1 C11 H11A 125.4 . .
N2 C12 H12A 109.5 . .
N2 C12 H12B 109.5 . .
H12A C12 H12B 109.5 . .
N2 C12 H12C 109.5 . .
H12A C12 H12C 109.5 . .
H12B C12 H12C 109.5 . .
C13 N3 C15 104.7(2) . .
C13 N3 Co1 123.22(18) . .
C15 N3 Co1 131.75(19) . .
N3 C13 N4 112.5(2) . .
N3 C13 H13A 123.7 . .
N4 C13 H13A 123.7 . .
C13 N4 C14 106.6(2) . .
C13 N4 C16 125.7(3) . .
C14 N4 C16 127.7(3) . .
C15 C14 N4 107.0(3) . .
C15 C14 H14A 126.5 . .
N4 C14 H14A 126.5 . .
C14 C15 N3 109.2(3) . .
C14 C15 H15A 125.4 . .
N3 C15 H15A 125.4 . .
N4 C16 H16A 109.5 . .
N4 C16 H16B 109.5 . .
H16A C16 H16B 109.5 . .
N4 C16 H16C 109.5 . .
H16A C16 H16C 109.5 . .
H16B C16 H16C 109.5 . .

loop_
_geom_bond_atom_site_label_1
_geom_bond_atom_site_label_2
_geom_bond_distance
_geom_bond_site_symmetry_2
Co1 O3 2.006(2) .
Co1 O1 2.0080(18) .
Co1 N3 2.029(2) .
Co1 N1 2.056(2) .
O1 C1 1.275(3) .
O2 C1 1.236(3) .
C1 C2 1.503(3) .
C2 C3 1.387(3) .
C2 C4 1.388(3) .
C3 C4 1.385(3) 2_477
C3 H3A 0.9300 .
C4 C3 1.385(3) 2_477
C4 H4A 0.9300 .
O3 C5 1.252(4) .
O4 C5 1.245(4) .
C5 C6 1.504(4) .
C6 C7 1.373(4) .
C6 C8 1.382(4) .
C7 C8 1.388(4) 2_566
C7 H7A 0.9300 .
C8 C7 1.388(4) 2_566
C8 H8A 0.9300 .
N1 C9 1.306(4) .
N1 C11 1.367(4) .
C9 N2 1.338(4) .
C9 H9A 0.9300 .
N2 C10 1.340(4) .
N2 C12 1.473(4) .
C10 C11 1.344(4) .
C10 H10A 0.9300 .
C11 H11A 0.9300 .
C12 H12A 0.9600 .
C12 H12B 0.9600 .
C12 H12C 0.9600 .
N3 C13 1.315(3) .
N3 C15 1.367(3) .
C13 N4 1.327(3) .
C13 H13A 0.9300 .
N4 C14 1.350(4) .
N4 C16 1.470(4) .
C14 C15 1.352(4) .
C14 H14A 0.9300 .
C15 H15A 0.9300 .
C16 H16A 0.9600 .
C16 H16B 0.9600 .
C16 H16C 0.9600 .

loop_
_geom_hbond_atom_site_label_D
_geom_hbond_atom_site_label_H
_geom_hbond_atom_site_label_A
_geom_hbond_distance_DH
_geom_hbond_distance_HA
_geom_hbond_distance_DA
_geom_hbond_angle_DHA
_geom_hbond_site_symmetry_A
C10 H10A O2 0.93 2.56 3.475(4) 166.7 1_645
C12 H12A O1 0.96 2.84 3.479(4) 125.2 2_667

loop_
_geom_torsion_atom_site_label_1
_geom_torsion_atom_site_label_2
_geom_torsion_atom_site_label_3
_geom_torsion_atom_site_label_4
_geom_torsion
_geom_torsion_site_symmetry_4
Co1 O1 C1 O2 -15.5(3) .
Co1 O1 C1 C2 161.23(18) .
O2 C1 C2 C3 14.1(4) .
O1 C1 C2 C3 -162.6(2) .
O2 C1 C2 C4 -168.2(2) .
O1 C1 C2 C4 15.0(3) .
C4 C2 C3 C4 -0.5(4) 2_477
C1 C2 C3 C4 177.2(2) 2_477
C3 C2 C4 C3 0.5(4) 2_477
C1 C2 C4 C3 -177.1(2) 2_477
Co1 O3 C5 O4 5.1(4) .
Co1 O3 C5 C6 -173.70(19) .
O4 C5 C6 C7 176.2(3) .
O3 C5 C6 C7 -5.0(4) .
O4 C5 C6 C8 -5.2(4) .
O3 C5 C6 C8 173.6(3) .
C8 C6 C7 C8 -0.3(5) 2_566
C5 C6 C7 C8 178.4(2) 2_566
C7 C6 C8 C7 0.3(5) 2_566
C5 C6 C8 C7 -178.4(2) 2_566
C11 N1 C9 N2 0.4(3) .
Co1 N1 C9 N2 -174.20(19) .
N1 C9 N2 C10 -0.4(4) .
N1 C9 N2 C12 176.5(3) .
C9 N2 C10 C11 0.2(4) .
C12 N2 C10 C11 -176.5(3) .
N2 C10 C11 N1 0.0(4) .
C9 N1 C11 C10 -0.2(4) .
Co1 N1 C11 C10 174.4(2) .
C15 N3 C13 N4 0.0(3) .
Co1 N3 C13 N4 174.00(18) .
N3 C13 N4 C14 -0.2(3) .
N3 C13 N4 C16 178.6(3) .
C13 N4 C14 C15 0.4(3) .
C16 N4 C14 C15 -178.4(3) .
N4 C14 C15 N3 -0.4(4) .
C13 N3 C15 C14 0.3(3) .
Co1 N3 C15 C14 -173.0(2) .
